data_4512605
loop_
_publ_author_name
'Stappert, Kathrin'
'\"Unal, Derya'
'Spielberg, Eike T.'
'Mudring, Anja-Verena'

_publ_section_title
;
 Influence of the Counteranion on the Ability of
 1-Dodecyl-3-methyltriazolium Ionic Liquids to Form Mesophases
;
_journal_issue 2
_journal_name_full 'Crystal Growth &amp; Design'
_journal_page_first 752
_journal_paper_doi 10.1021/cg501564j
_journal_volume 15
_journal_year 2015
_chemical_formula_moiety 'C15 H30 I N3'
_chemical_formula_sum 'C15 H30 I N3'
_chemical_formula_weight 379.32
_chemical_name_common '[C1C12triaz]I'
_space_group_IT_number 2
_symmetry_cell_setting triclinic
_symmetry_space_group_name_Hall '-P 1'
_symmetry_space_group_name_H-M 'P -1'
_atom_sites_solution_hydrogens geom
_atom_sites_solution_primary direct
_atom_sites_solution_secondary difmap
_audit_creation_method SHELXL-97
_audit_update_record
;
2014-10-07 # Formatted by publCIF
;
_cell_angle_alpha 79.80(2)
_cell_angle_beta 83.50(2)
_cell_angle_gamma 81.78(2)
_cell_formula_units_Z 2
_cell_length_a 5.6056(6)
_cell_length_b 8.9070(10)
_cell_length_c 19.523(3)
_cell_measurement_reflns_used 8211
_cell_measurement_temperature 293(2)
_cell_measurement_theta_max 25
_cell_measurement_theta_min 2.3
_cell_volume 945.6(2)
_computing_cell_refinement 'X-Area (Stoe & Cie, 2001)'
_computing_data_collection 'X-Area (Stoe & Cie, 2001)'
_computing_data_reduction 'X-Area (Stoe & Cie, 2001)'
_computing_molecular_graphics 'Diamond (Brandenburg 2011)'
_computing_publication_material 'WinGX publication routines (Farrugia, 1999)'
_computing_structure_refinement 'SHELXL-97 (Sheldrick, 1997)'
_computing_structure_solution 'SIR92 (Altomare 1994)'
_diffrn_ambient_temperature 293(2)
_diffrn_measured_fraction_theta_full 0.999
_diffrn_measured_fraction_theta_max 0.999
_diffrn_measurement_device_type 'STOE IPDS I'
_diffrn_measurement_method \w
_diffrn_radiation_monochromator graphite
_diffrn_radiation_source 'fine-focus sealed tube'
_diffrn_radiation_type MoK\a
_diffrn_radiation_wavelength 0.71073
_diffrn_reflns_av_R_equivalents 0.0626
_diffrn_reflns_av_sigmaI/netI 0.0736
_diffrn_reflns_limit_h_max 6
_diffrn_reflns_limit_h_min -6
_diffrn_reflns_limit_k_max 10
_diffrn_reflns_limit_k_min -10
_diffrn_reflns_limit_l_max 23
_diffrn_reflns_limit_l_min -23
_diffrn_reflns_number 8211
_diffrn_reflns_theta_full 25.00
_diffrn_reflns_theta_max 25.00
_diffrn_reflns_theta_min 2.34
_exptl_absorpt_coefficient_mu 1.688
_exptl_absorpt_correction_T_max 0.7644
_exptl_absorpt_correction_T_min 0.6939
_exptl_absorpt_correction_type numerical
_exptl_absorpt_process_details
;
  [X-Red (Stoe & Cie, 2001) and X-Shape (Stoe & Cie, 1999)]
;
_exptl_crystal_colour colourless
_exptl_crystal_density_diffrn 1.332
_exptl_crystal_density_meas 1.33
_exptl_crystal_density_method 'not measured'
_exptl_crystal_description needle
_exptl_crystal_F_000 388
_exptl_crystal_size_max 0.4
_exptl_crystal_size_mid 0.2
_exptl_crystal_size_min 0.1
_refine_diff_density_max 0.404
_refine_diff_density_min -0.502
_refine_diff_density_rms 0.074
_refine_ls_extinction_method none
_refine_ls_goodness_of_fit_ref 0.987
_refine_ls_hydrogen_treatment mixed
_refine_ls_matrix_type full
_refine_ls_number_parameters 173
_refine_ls_number_reflns 3342
_refine_ls_number_restraints 0
_refine_ls_restrained_S_all 0.987
_refine_ls_R_factor_all 0.0771
_refine_ls_R_factor_gt 0.0448
_refine_ls_shift/su_max 0.001
_refine_ls_shift/su_mean 0.000
_refine_ls_structure_factor_coef Fsqd
_refine_ls_weighting_details 'calc w=1/[\s^2^(Fo^2^)+(0.0235P)^2^+0.0000P] where P=(Fo^2^+2Fc^2^)/3'
_refine_ls_weighting_scheme calc
_refine_ls_wR_factor_gt 0.0716
_refine_ls_wR_factor_ref 0.0825
_reflns_number_gt 2306
_reflns_number_total 3342
_reflns_threshold_expression >2sigma(I)
_cod_data_source_file cg501564j_si_002.cif
_cod_data_source_block kst19a
_cod_depositor_comments 'Adding full bibliography for 4512603--4512605.cif.'
_cod_original_sg_symbol_H-M P-1
_cod_database_code 4512605

loop_
_symmetry_equiv_pos_as_xyz
'x, y, z'
'-x, -y, -z'

loop_
_atom_site_label
_atom_site_type_symbol
_atom_site_fract_x
_atom_site_fract_y
_atom_site_fract_z
_atom_site_U_iso_or_equiv
_atom_site_adp_type
_atom_site_occupancy
_atom_site_symmetry_multiplicity
_atom_site_calc_flag
_atom_site_refinement_flags
N2 N 1.2023(7) 1.2389(5) 0.3487(2) 0.0522(10) Uani 1 1 d .
N3 N 1.1027(7) 1.3269(5) 0.3947(2) 0.0528(10) Uani 1 1 d .
N1 N 1.0747(7) 1.1212(5) 0.3615(2) 0.0530(10) Uani 1 1 d .
C8 C 0.6328(8) 0.7351(5) -0.0572(3) 0.0584(14) Uani 1 1 d .
H8A H 0.4693 0.7432 -0.0346 0.070 Uiso 1 1 calc R
H8B H 0.6512 0.8317 -0.0879 0.070 Uiso 1 1 calc R
C5 C 0.9347(8) 0.8149(5) 0.1017(2) 0.0537(13) Uani 1 1 d .
H5A H 1.0991 0.8179 0.0802 0.064 Uiso 1 1 calc R
H5B H 0.9263 0.7135 0.1293 0.064 Uiso 1 1 calc R
C10 C 0.4820(9) 0.6291(5) -0.1558(3) 0.0575(13) Uani 1 1 d .
H10A H 0.3197 0.6400 -0.1325 0.069 Uiso 1 1 calc R
H10B H 0.5012 0.7241 -0.1878 0.069 Uiso 1 1 calc R
C9 C 0.6613(8) 0.6095(5) -0.1013(2) 0.0556(13) Uani 1 1 d .
H9A H 0.6469 0.5124 -0.0705 0.067 Uiso 1 1 calc R
H9B H 0.8235 0.6031 -0.1249 0.067 Uiso 1 1 calc R
C31 C 0.9006(10) 1.1358(6) 0.4139(3) 0.0674(15) Uani 1 1 d .
H31 H 0.7890 1.0677 0.4318 0.081 Uiso 1 1 calc R
C11 C 0.5035(9) 0.5005(6) -0.1980(2) 0.0617(14) Uani 1 1 d .
H11A H 0.4904 0.4045 -0.1663 0.074 Uiso 1 1 calc R
H11B H 0.6625 0.4925 -0.2234 0.074 Uiso 1 1 calc R
C2 C 0.9805(8) 1.0326(5) 0.2558(2) 0.0559(13) Uani 1 1 d .
H2A H 1.0123 1.1305 0.2280 0.067 Uiso 1 1 calc R
H2B H 0.8099 1.0410 0.2722 0.067 Uiso 1 1 calc R
C3 C 1.0365(9) 0.9090(5) 0.2102(3) 0.0582(13) Uani 1 1 d .
H3A H 1.2048 0.9051 0.1916 0.070 Uiso 1 1 calc R
H3B H 1.0151 0.8102 0.2388 0.070 Uiso 1 1 calc R
C4 C 0.8799(8) 0.9343(5) 0.1505(3) 0.0581(13) Uani 1 1 d .
H4A H 0.8976 1.0349 0.1231 0.070 Uiso 1 1 calc R
H4B H 0.7122 0.9356 0.1695 0.070 Uiso 1 1 calc R
C12 C 0.3130(9) 0.5225(6) -0.2494(3) 0.0753(17) Uani 1 1 d .
H12A H 0.1552 0.5249 -0.2245 0.113 Uiso 1 1 calc R
H12B H 0.3394 0.4389 -0.2755 0.113 Uiso 1 1 calc R
H12C H 0.3239 0.6177 -0.2809 0.113 Uiso 1 1 calc R
C32 C 0.9198(9) 1.2688(7) 0.4354(3) 0.0670(15) Uani 1 1 d .
H32 H 0.8251 1.3111 0.4712 0.080 Uiso 1 1 calc R
C21 C 1.2041(9) 1.4692(6) 0.3970(3) 0.0697(15) Uani 1 1 d .
H21A H 1.3343 1.4821 0.3609 0.105 Uiso 0.50 1 calc PR
H21B H 1.2640 1.4630 0.4417 0.105 Uiso 0.50 1 calc PR
H21C H 1.0803 1.5553 0.3900 0.105 Uiso 0.50 1 calc PR
H21D H 1.1181 1.5182 0.4342 0.105 Uiso 0.50 1 calc PR
H21E H 1.1884 1.5373 0.3534 0.105 Uiso 0.50 1 calc PR
H21F H 1.3721 1.4449 0.4051 0.105 Uiso 0.50 1 calc PR
C7 C 0.8075(8) 0.7147(6) -0.0013(2) 0.0580(13) Uani 1 1 d .
H7A H 0.7961 0.6156 0.0282 0.070 Uiso 1 1 calc R
H7B H 0.9710 0.7130 -0.0238 0.070 Uiso 1 1 calc R
C6 C 0.7651(8) 0.8375(5) 0.0444(2) 0.0554(13) Uani 1 1 d .
H6A H 0.6000 0.8414 0.0658 0.066 Uiso 1 1 calc R
H6B H 0.7814 0.9362 0.0151 0.066 Uiso 1 1 calc R
C1 C 1.1272(9) 1.0003(5) 0.3177(3) 0.0574(13) Uani 1 1 d .
H1A H 1.0940 0.9030 0.3457 0.069 Uiso 1 1 calc R
H1B H 1.2978 0.9907 0.3013 0.069 Uiso 1 1 calc R
I1 I 0.38775(6) 0.24084(4) 0.57777(2) 0.06821(16) Uani 1 1 d .

loop_
_atom_site_aniso_label
_atom_site_aniso_U_11
_atom_site_aniso_U_22
_atom_site_aniso_U_33
_atom_site_aniso_U_23
_atom_site_aniso_U_13
_atom_site_aniso_U_12
N2 0.059(3) 0.049(2) 0.052(3) -0.014(2) -0.005(2) -0.011(2)
N3 0.059(3) 0.060(3) 0.044(3) -0.010(2) -0.010(2) -0.018(2)
N1 0.065(3) 0.052(3) 0.046(3) -0.009(2) -0.016(2) -0.014(2)
C8 0.060(3) 0.056(3) 0.062(4) -0.022(3) -0.008(3) 0.001(3)
C5 0.060(3) 0.053(3) 0.051(3) -0.016(2) -0.007(2) -0.006(3)
C10 0.063(3) 0.056(3) 0.053(3) -0.013(3) -0.008(3) -0.003(3)
C9 0.061(3) 0.060(3) 0.045(3) -0.010(3) -0.007(2) -0.002(3)
C31 0.077(4) 0.082(4) 0.050(4) -0.006(3) -0.004(3) -0.041(3)
C11 0.073(4) 0.064(3) 0.050(3) -0.013(3) -0.005(3) -0.010(3)
C2 0.059(3) 0.056(3) 0.055(3) -0.013(3) -0.012(3) -0.006(3)
C3 0.070(3) 0.052(3) 0.059(3) -0.021(3) -0.017(3) -0.007(3)
C4 0.061(3) 0.057(3) 0.058(3) -0.019(3) -0.010(3) 0.003(3)
C12 0.072(4) 0.095(5) 0.070(4) -0.033(3) -0.008(3) -0.022(3)
C32 0.067(3) 0.092(4) 0.051(3) -0.026(3) 0.008(3) -0.034(3)
C21 0.084(4) 0.060(3) 0.072(4) -0.016(3) -0.003(3) -0.026(3)
C7 0.056(3) 0.063(3) 0.056(3) -0.013(3) -0.010(3) -0.002(3)
C6 0.064(3) 0.048(3) 0.055(3) -0.011(3) -0.010(3) -0.005(3)
C1 0.068(3) 0.045(3) 0.064(4) -0.016(3) -0.019(3) -0.004(3)
I1 0.0624(2) 0.0649(3) 0.0801(3) -0.00314(18) -0.01527(18) -0.02121(18)

loop_
_atom_type_symbol
_atom_type_description
_atom_type_scat_dispersion_real
_atom_type_scat_dispersion_imag
_atom_type_scat_source
C C 0.0033 0.0016 'International Tables Vol C Tables 4.2.6.8 and 6.1.1.4'
H H 0.0000 0.0000 'International Tables Vol C Tables 4.2.6.8 and 6.1.1.4'
N N 0.0061 0.0033 'International Tables Vol C Tables 4.2.6.8 and 6.1.1.4'
I I -0.4742 1.8119 'International Tables Vol C Tables 4.2.6.8 and 6.1.1.4'

loop_
_geom_angle_atom_site_label_1
_geom_angle_atom_site_label_2
_geom_angle_atom_site_label_3
_geom_angle
N3 N2 N1 103.7(4)
N2 N3 C32 112.8(4)
N2 N3 C21 119.0(4)
C32 N3 C21 128.1(4)
N2 N1 C31 111.6(4)
N2 N1 C1 119.6(4)
C31 N1 C1 128.7(4)
C9 C8 C7 116.0(4)
C9 C8 H8A 108.3
C7 C8 H8A 108.3
C9 C8 H8B 108.3
C7 C8 H8B 108.3
H8A C8 H8B 107.4
C6 C5 C4 114.2(4)
C6 C5 H5A 108.7
C4 C5 H5A 108.7
C6 C5 H5B 108.7
C4 C5 H5B 108.7
H5A C5 H5B 107.6
C11 C10 C9 115.7(4)
C11 C10 H10A 108.4
C9 C10 H10A 108.4
C11 C10 H10B 108.4
C9 C10 H10B 108.4
H10A C10 H10B 107.4
C8 C9 C10 115.6(4)
C8 C9 H9A 108.4
C10 C9 H9A 108.4
C8 C9 H9B 108.4
C10 C9 H9B 108.4
H9A C9 H9B 107.4
N1 C31 C32 106.3(5)
N1 C31 H31 126.9
C32 C31 H31 126.9
C10 C11 C12 113.5(4)
C10 C11 H11A 108.9
C12 C11 H11A 108.9
C10 C11 H11B 108.9
C12 C11 H11B 108.9
H11A C11 H11B 107.7
C1 C2 C3 112.6(4)
C1 C2 H2A 109.1
C3 C2 H2A 109.1
C1 C2 H2B 109.1
C3 C2 H2B 109.1
H2A C2 H2B 107.8
C4 C3 C2 113.3(4)
C4 C3 H3A 108.9
C2 C3 H3A 108.9
C4 C3 H3B 108.9
C2 C3 H3B 108.9
H3A C3 H3B 107.7
C3 C4 C5 115.2(4)
C3 C4 H4A 108.5
C5 C4 H4A 108.5
C3 C4 H4B 108.5
C5 C4 H4B 108.5
H4A C4 H4B 107.5
C11 C12 H12A 109.5
C11 C12 H12B 109.5
H12A C12 H12B 109.5
C11 C12 H12C 109.5
H12A C12 H12C 109.5
H12B C12 H12C 109.5
N3 C32 C31 105.6(5)
N3 C32 H32 127.2
C31 C32 H32 127.2
N3 C21 H21A 109.5
N3 C21 H21B 109.5
H21A C21 H21B 109.5
N3 C21 H21C 109.5
H21A C21 H21C 109.5
H21B C21 H21C 109.5
N3 C21 H21D 109.5
H21A C21 H21D 141.1
H21B C21 H21D 56.3
H21C C21 H21D 56.3
N3 C21 H21E 109.5
H21A C21 H21E 56.3
H21B C21 H21E 141.1
H21C C21 H21E 56.3
H21D C21 H21E 109.5
N3 C21 H21F 109.5
H21A C21 H21F 56.3
H21B C21 H21F 56.3
H21C C21 H21F 141.1
H21D C21 H21F 109.5
H21E C21 H21F 109.5
C6 C7 C8 114.6(4)
C6 C7 H7A 108.6
C8 C7 H7A 108.6
C6 C7 H7B 108.6
C8 C7 H7B 108.6
H7A C7 H7B 107.6
C7 C6 C5 114.7(4)
C7 C6 H6A 108.6
C5 C6 H6A 108.6
C7 C6 H6B 108.6
C5 C6 H6B 108.6
H6A C6 H6B 107.6
N1 C1 C2 112.6(4)
N1 C1 H1A 109.1
C2 C1 H1A 109.1
N1 C1 H1B 109.1
C2 C1 H1B 109.1
H1A C1 H1B 107.8

loop_
_geom_bond_atom_site_label_1
_geom_bond_atom_site_label_2
_geom_bond_distance
N2 N3 1.320(5)
N2 N1 1.325(5)
N3 C32 1.332(6)
N3 C21 1.471(5)
N1 C31 1.342(6)
N1 C1 1.468(6)
C8 C9 1.509(6)
C8 C7 1.518(6)
C8 H8A 0.9700
C8 H8B 0.9700
C5 C6 1.517(6)
C5 C4 1.527(6)
C5 H5A 0.9700
C5 H5B 0.9700
C10 C11 1.508(6)
C10 C9 1.517(6)
C10 H10A 0.9700
C10 H10B 0.9700
C9 H9A 0.9700
C9 H9B 0.9700
C31 C32 1.346(7)
C31 H31 0.9300
C11 C12 1.517(6)
C11 H11A 0.9700
C11 H11B 0.9700
C2 C1 1.500(6)
C2 C3 1.512(6)
C2 H2A 0.9700
C2 H2B 0.9700
C3 C4 1.506(6)
C3 H3A 0.9700
C3 H3B 0.9700
C4 H4A 0.9700
C4 H4B 0.9700
C12 H12A 0.9600
C12 H12B 0.9600
C12 H12C 0.9600
C32 H32 0.9300
C21 H21A 0.9600
C21 H21B 0.9600
C21 H21C 0.9600
C21 H21D 0.9600
C21 H21E 0.9600
C21 H21F 0.9600
C7 C6 1.508(6)
C7 H7A 0.9700
C7 H7B 0.9700
C6 H6A 0.9700
C6 H6B 0.9700
C1 H1A 0.9700
C1 H1B 0.9700

loop_
_geom_torsion_atom_site_label_1
_geom_torsion_atom_site_label_2
_geom_torsion_atom_site_label_3
_geom_torsion_atom_site_label_4
_geom_torsion
N1 N2 N3 C32 0.2(5)
N1 N2 N3 C21 178.4(4)
N3 N2 N1 C31 0.0(5)
N3 N2 N1 C1 177.3(4)
C7 C8 C9 C10 178.6(4)
C11 C10 C9 C8 -177.6(4)
N2 N1 C31 C32 -0.2(6)
C1 N1 C31 C32 -177.2(5)
C9 C10 C11 C12 177.5(4)
C1 C2 C3 C4 176.4(4)
C2 C3 C4 C5 178.3(4)
C6 C5 C4 C3 176.6(4)
N2 N3 C32 C31 -0.3(6)
C21 N3 C32 C31 -178.4(5)
N1 C31 C32 N3 0.3(6)
C9 C8 C7 C6 -176.7(4)
C8 C7 C6 C5 178.3(4)
C4 C5 C6 C7 -176.3(4)
N2 N1 C1 C2 -90.5(5)
C31 N1 C1 C2 86.3(6)
C3 C2 C1 N1 179.4(4)
